data_4300460
_journal_name_full 'Inorganic Chemistry'
_journal_paper_doi 10.1021/ic051290t
_journal_year 2006
_chemical_formula_moiety 'C31 H52 B Cu N6 O'
_chemical_formula_sum 'C31 H52 B Cu N6 O'
_chemical_formula_weight 599.15
_space_group_IT_number 11
_symmetry_cell_setting monoclinic
_symmetry_space_group_name_Hall '-P 2yb'
_symmetry_space_group_name_H-M 'P 1 21/m 1'
_cell_angle_alpha 90
_cell_angle_beta 104.20(1)
_cell_angle_gamma 90
_cell_formula_units_Z 2
_cell_length_a 10.592(1)
_cell_length_b 17.145(1)
_cell_length_c 9.741(2)
_cell_measurement_temperature 296.2
_cell_volume 1714.9(8)
_exptl_crystal_density_diffrn 1.160
_cod_original_sg_symbol_H-M 'P 21/m'
_cod_database_code 4300460

loop_
_symmetry_equiv_pos_as_xyz
x,y,z
-x,1/2+y,-z
-x,-y,-z
x,1/2-y,z

loop_
_atom_site_label
_atom_site_type_symbol
_atom_site_fract_x
_atom_site_fract_y
_atom_site_fract_z
_atom_site_U_iso_or_equiv
_atom_site_adp_type
_atom_site_occupancy
_atom_site_calc_flag
_atom_site_refinement_flags
_atom_site_disorder_assembly
_atom_site_disorder_group
Cu Cu 0.0912(1) 0.2500 0.0648(2) 0.0529(5) Uani 1.00 d S . .
O1 O 0.3677(7) 0.2500 0.076(1) 0.115(4) Uani 1.00 d S . .
N11 N 0.0005(5) 0.1623(4) 0.1488(6) 0.049(2) Uani 1.00 d . . .
N12 N -0.1308(5) 0.1758(4) 0.1334(6) 0.051(2) Uani 1.00 d . . .
N21 N -0.0506(7) 0.2500 -0.1222(9) 0.046(3) Uani 1.00 d S . .
N22 N -0.1749(7) 0.2500 -0.0990(9) 0.051(3) Uani 1.00 d S . .
C1 C 0.260(1) 0.2500 0.073(1) 0.069(5) Uani 1.00 d S . .
C10 C 0.2056(7) 0.0452(5) 0.1173(9) 0.087(4) Uani 1.00 d . . .
C11 C 0.2552(7) 0.1095(5) 0.3537(8) 0.081(3) Uani 1.00 d . . .
C12 C 0.1554(8) -0.0223(6) 0.320(1) 0.117(5) Uani 1.00 d . . .
C13 C 0.1590(8) 0.0577(5) 0.2506(9) 0.062(3) Uani 1.00 d . . .
C14 C 0.0258(7) 0.0943(5) 0.2162(8) 0.053(3) Uani 1.00 d . . .
C15 C -0.0880(8) 0.0650(5) 0.2453(8) 0.063(3) Uani 1.00 d . . .
C16 C -0.1845(7) 0.1171(5) 0.1908(8) 0.056(3) Uani 1.00 d . . .
C17 C -0.3257(7) 0.1148(6) 0.1930(10) 0.079(3) Uani 1.00 d . . .
C18 C -0.3509(9) 0.122(1) 0.319(1) 0.243(8) Uani 1.00 d . . .
C19 C -0.384(1) 0.049(1) 0.135(2) 0.57(2) Uani 1.00 d . . .
C20 C 0.002(1) 0.2500 -0.490(1) 0.075(5) Uani 1.00 d S . .
C21 C 0.1316(7) 0.1775(5) -0.2841(8) 0.071(3) Uani 1.00 d . . .
C23 C 0.0488(10) 0.2500 -0.329(1) 0.050(4) Uani 1.00 d S . .
C24 C -0.0666(9) 0.2500 -0.263(1) 0.044(4) Uani 1.00 d S . .
C25 C -0.1973(10) 0.2500 -0.329(1) 0.054(4) Uani 1.00 d S . .
C26 C -0.2640(10) 0.2500 -0.224(1) 0.049(4) Uani 1.00 d S . .
C27 C -0.4058(10) 0.2500 -0.235(1) 0.085(5) Uani 1.00 d S . .
C28 C -0.4688(9) 0.185(1) -0.312(2) 0.41(1) Uani 1.00 d . . .
B B -0.194(1) 0.2500 0.053(1) 0.064(6) Uani 1.00 d S . .
H1 H -0.2509 0.2500 0.0909 0.0706 Uiso 1.00 calc S . .
H101 H 0.1480 0.0106 0.0560 0.1042 Uiso 1.00 calc . . .
H102 H 0.2074 0.0938 0.0709 0.1042 Uiso 1.00 calc . . .
H103 H 0.2907 0.0235 0.1414 0.1042 Uiso 1.00 calc . . .
H111 H 0.3392 0.0862 0.3741 0.0977 Uiso 1.00 calc . . .
H112 H 0.2588 0.1593 0.3122 0.0977 Uiso 1.00 calc . . .
H113 H 0.2275 0.1151 0.4388 0.0977 Uiso 1.00 calc . . .
H121 H 0.1258 -0.0163 0.4042 0.1400 Uiso 1.00 calc . . .
H122 H 0.0978 -0.0558 0.2565 0.1400 Uiso 1.00 calc . . .
H123 H 0.2403 -0.0442 0.3432 0.1400 Uiso 1.00 calc . . .
H151 H -0.0965 0.0179 0.2936 0.0761 Uiso 1.00 calc . . .
H171 H -0.3672 0.1571 0.1364 0.0950 Uiso 1.00 calc . . .
H181 H -0.3174 0.1709 0.3595 0.2916 Uiso 1.00 calc . . .
H182 H -0.4424 0.1210 0.3087 0.2916 Uiso 1.00 calc . . .
H183 H -0.3109 0.0810 0.3787 0.2916 Uiso 1.00 calc . . .
H191 H -0.4748 0.0524 0.1308 0.6805 Uiso 1.00 calc . . .
H192 H -0.3724 0.0437 0.0421 0.6805 Uiso 1.00 calc . . .
H193 H -0.3476 0.0059 0.1910 0.6805 Uiso 1.00 calc . . .
H201 H -0.0499 0.2052 -0.5203 0.0904 Uiso 1.00 calc . . .
H202 H 0.0756 0.2500 -0.5302 0.0904 Uiso 1.00 calc S . .
H211 H 0.0807 0.1323 -0.3150 0.0856 Uiso 1.00 calc . . .
H212 H 0.2040 0.1784 -0.3255 0.0856 Uiso 1.00 calc . . .
H213 H 0.1618 0.1766 -0.1839 0.0856 Uiso 1.00 calc . . .
H251 H -0.2346 0.2500 -0.4280 0.0642 Uiso 1.00 calc S . .
H271 H -0.4587 0.2500 -0.1993 0.1024 Uiso 1.00 calc S . .
H281 H -0.5594 0.1868 -0.3171 0.4960 Uiso 1.00 calc . . .
H282 H -0.4556 0.1856 -0.4051 0.4960 Uiso 1.00 calc . . .
H283 H -0.4334 0.1379 -0.2658 0.4960 Uiso 1.00 calc . . .

loop_
_atom_site_aniso_label
_atom_site_aniso_U_11
_atom_site_aniso_U_22
_atom_site_aniso_U_33
_atom_site_aniso_U_12
_atom_site_aniso_U_13
_atom_site_aniso_U_23
Cu 0.0345(8) 0.067(1) 0.0593(10) 0.0000 0.0155(7) 0.0000
O1 0.040(5) 0.128(9) 0.18(1) 0.0000 0.029(6) 0.0000
N11 0.036(4) 0.064(5) 0.049(4) -0.006(3) 0.014(3) 0.000(4)
N12 0.034(4) 0.072(5) 0.047(4) -0.005(4) 0.012(3) 0.000(4)
N21 0.033(5) 0.058(6) 0.049(6) 0.0000 0.015(5) 0.0000
N22 0.033(5) 0.081(7) 0.038(6) 0.0000 0.008(5) 0.0000
C1 0.037(7) 0.08(1) 0.09(1) 0.0000 0.015(7) 0.0000
C10 0.077(6) 0.101(8) 0.091(7) 0.018(6) 0.039(5) -0.012(6)
C11 0.058(5) 0.109(8) 0.073(6) 0.014(6) 0.005(5) -0.009(6)
C12 0.102(8) 0.086(9) 0.17(1) 0.027(7) 0.047(7) 0.061(8)
C13 0.060(6) 0.067(7) 0.063(6) 0.005(5) 0.024(5) 0.004(5)
C14 0.047(5) 0.062(7) 0.052(6) -0.008(5) 0.017(4) -0.003(5)
C15 0.060(6) 0.076(7) 0.058(6) -0.016(5) 0.023(5) 0.004(5)
C16 0.051(5) 0.076(7) 0.044(5) -0.021(5) 0.016(4) -0.008(5)
C17 0.041(5) 0.118(9) 0.085(7) -0.030(5) 0.027(5) -0.006(6)
C18 0.059(7) 0.58(3) 0.104(9) 0.02(1) 0.049(7) -0.02(1)
C19 0.17(1) 0.67(4) 0.99(5) -0.30(2) 0.37(2) -0.78(4)
C20 0.077(8) 0.10(1) 0.055(8) 0.0000 0.030(7) 0.0000
C21 0.065(6) 0.070(7) 0.092(7) 0.004(5) 0.044(5) -0.007(5)
C23 0.047(7) 0.052(9) 0.054(8) 0.0000 0.019(6) 0.0000
C24 0.043(7) 0.049(8) 0.045(8) 0.0000 0.016(6) 0.0000
C25 0.040(7) 0.076(9) 0.045(7) 0.0000 0.011(6) 0.0000
C26 0.042(7) 0.064(9) 0.042(7) 0.0000 0.011(6) 0.0000
C27 0.015(6) 0.15(1) 0.09(1) 0.0000 0.004(6) 0.0000
C28 0.066(8) 0.63(4) 0.56(3) -0.14(1) 0.12(1) -0.52(3)
B 0.056(9) 0.11(1) 0.041(9) 0.0000 0.031(8) 0.0000

loop_
_geom_bond_atom_site_label_1
_geom_bond_atom_site_label_2
_geom_bond_distance
_geom_bond_site_symmetry_1
_geom_bond_site_symmetry_2
_geom_bond_publ_flag
CU N11 2.059(6) . . yes
CU N11 2.059(6) . 4_555 yes
CU N21 2.058(8) . . yes
CU C1 1.76(1) . . yes
O1 C1 1.14(1) . . yes
N11 N12 1.381(6) . . yes
N11 C14 1.333(8) . . yes
N12 C16 1.343(8) . . yes
N12 B 1.558(9) . . yes
N21 N22 1.389(9) . . yes
N21 C24 1.34(1) . . yes
N22 C26 1.35(1) . . yes
N22 B 1.54(1) . . yes
C10 C13 1.513(9) . . yes
C11 C13 1.527(10) . . yes
C12 C13 1.53(1) . . yes
C13 C14 1.504(9) . . yes
C14 C15 1.397(9) . . yes
C15 C16 1.363(9) . . yes
C16 C17 1.502(9) . . yes
C17 C18 1.32(1) . . yes
C17 C19 1.34(1) . . yes
C20 C23 1.53(1) . . yes
C21 C23 1.522(9) . . yes
C23 C24 1.51(1) . . yes
C24 C25 1.37(1) . . yes
C25 C26 1.37(1) . . yes
C26 C27 1.48(1) . . yes
C27 C28 1.42(1) . . yes
C27 C28 1.42(1) . 4_555 yes
